data_4329683
loop_
_publ_author_name
'Qi Zhou'
'Fen Yang'
'Dan Liu'
'Yu Peng'
'Guanghua Li'
'Zhan Shi'
'Shouhua Feng'

_publ_contact_author_email zshi@mail.jlu.edu.cn
_publ_contact_author_name 'Zhan Shi'
_publ_section_title
;
 Synthesis, Structures, and Magnetic Properties of Three Fluoride-Bridged
 Lanthanide Compounds: Effect of Bridging Fluoride Ions on Magnetic
 Behaviors
;
_journal_name_full 'Inorganic Chemistry'
_journal_page_first 7529
_journal_page_last 7536
_journal_paper_doi 10.1021/ic300125y
_journal_volume 51
_journal_year 2012
_chemical_formula_moiety 'C8 H12 Dy2 F2 O12'
_chemical_formula_sum 'C8 H12 Dy2 F2 O12'
_chemical_formula_weight 663.18
_chemical_name_systematic
; 
 ? 
;
_space_group_IT_number 12
_symmetry_cell_setting monoclinic
_symmetry_space_group_name_Hall '-C 2y'
_symmetry_space_group_name_H-M 'C 1 2/m 1'
_atom_sites_solution_hydrogens geom
_atom_sites_solution_primary direct
_atom_sites_solution_secondary difmap
_audit_creation_method SHELXL-97
_cell_angle_alpha 90.00
_cell_angle_beta 117.144(2)
_cell_angle_gamma 90.00
_cell_formula_units_Z 2
_cell_length_a 9.2555(4)
_cell_length_b 9.6731(4)
_cell_length_c 9.0190(3)
_cell_measurement_temperature 293(2)
_cell_volume 718.53(5)
_computing_cell_refinement 'Bruker SMART'
_computing_data_collection 'Bruker SMART'
_computing_data_reduction 'Bruker SAINT'
_computing_molecular_graphics SHELXP-97
_computing_publication_material SHELXTL
_computing_structure_refinement 'SHELXL-97 (Sheldrick, 1997)'
_computing_structure_solution 'SHELXS-97 (Sheldrick, 1990)'
_diffrn_ambient_temperature 293(2)
_diffrn_detector_area_resol_mean 9.00cm
_diffrn_measured_fraction_theta_full 1.000
_diffrn_measured_fraction_theta_max 1.000
_diffrn_measurement_device_type 'CCD area detector'
_diffrn_measurement_method 'phi and omega scans'
_diffrn_radiation_monochromator graphite
_diffrn_radiation_source 'fine-focus sealed tube'
_diffrn_radiation_type MoK\a
_diffrn_radiation_wavelength 0.71073
_diffrn_reflns_av_R_equivalents 0.0522
_diffrn_reflns_av_sigmaI/netI 0.0402
_diffrn_reflns_limit_h_max 8
_diffrn_reflns_limit_h_min -12
_diffrn_reflns_limit_k_max 12
_diffrn_reflns_limit_k_min -12
_diffrn_reflns_limit_l_max 12
_diffrn_reflns_limit_l_min -11
_diffrn_reflns_number 2656
_diffrn_reflns_theta_full 28.26
_diffrn_reflns_theta_max 28.26
_diffrn_reflns_theta_min 2.54
_diffrn_standards_decay_% none
_diffrn_standards_interval_count none
_diffrn_standards_interval_time none
_diffrn_standards_number none
_exptl_absorpt_coefficient_mu 10.408
_exptl_absorpt_correction_T_max 0.7518
_exptl_absorpt_correction_T_min 0.7357
_exptl_absorpt_correction_type empirical
_exptl_absorpt_process_details SADABS
_exptl_crystal_colour colourless
_exptl_crystal_density_diffrn 3.065
_exptl_crystal_density_meas ?
_exptl_crystal_description block
_exptl_crystal_F_000 612
_exptl_crystal_size_max 0.32
_exptl_crystal_size_mid 0.26
_exptl_crystal_size_min 0.24
_refine_diff_density_max 0.650
_refine_diff_density_min -1.642
_refine_diff_density_rms 0.187
_refine_ls_extinction_method none
_refine_ls_goodness_of_fit_ref 1.151
_refine_ls_hydrogen_treatment mixed
_refine_ls_matrix_type full
_refine_ls_number_parameters 63
_refine_ls_number_reflns 943
_refine_ls_number_restraints 3
_refine_ls_restrained_S_all 1.149
_refine_ls_R_factor_all 0.0211
_refine_ls_R_factor_gt 0.0195
_refine_ls_shift/su_max 0.001
_refine_ls_shift/su_mean 0.000
_refine_ls_structure_factor_coef Fsqd
_refine_ls_weighting_details 'calc w=1/[\s^2^(Fo^2^)+(0.0070P)^2^+1.7158P] where P=(Fo^2^+2Fc^2^)/3'
_refine_ls_weighting_scheme calc
_refine_ls_wR_factor_gt 0.0436
_refine_ls_wR_factor_ref 0.0441
_reflns_number_gt 894
_reflns_number_total 943
_reflns_threshold_expression >2sigma(I)
_cod_data_source_file ic300125y_si_002_3.cif
_cod_data_source_block compound-3
_cod_depositor_comments
;
The following automatic conversions were performed:

'_exptl_crystal_density_meas' value 'none' was changed to '?' - the
value is perceived as not measured.

Automatic conversion script
Id: cif_fix_values 3008 2015-01-20 13:52:24Z robertas 
;
_cod_database_code 4329683

loop_
_symmetry_equiv_pos_as_xyz
'x, y, z'
'-x, y, -z'
'x+1/2, y+1/2, z'
'-x+1/2, y+1/2, -z'
'-x, -y, -z'
'x, -y, z'
'-x+1/2, -y+1/2, -z'
'x+1/2, -y+1/2, z'

loop_
_atom_site_label
_atom_site_type_symbol
_atom_site_fract_x
_atom_site_fract_y
_atom_site_fract_z
_atom_site_U_iso_or_equiv
_atom_site_adp_type
_atom_site_occupancy
_atom_site_symmetry_multiplicity
_atom_site_calc_flag
_atom_site_refinement_flags
Dy1 Dy 0.59643(2) 0.5000 0.73227(3) 0.01051(8) Uani 1 2 d S
F1 F 0.5000 0.3709(4) 0.5000 0.0343(9) Uani 1 2 d S
O1 O 0.7615(3) 0.7034(3) 0.8188(3) 0.0226(6) Uani 1 1 d .
O2 O 0.9167(3) 0.8546(4) 0.7746(4) 0.0337(8) Uani 1 1 d .
O3 O 0.8319(5) 0.5000 0.6806(6) 0.0267(9) Uani 1 2 d S
O4 O 0.7060(5) 0.5000 1.0277(5) 0.0310(10) Uani 1 2 d SD
C1 C 0.8602(4) 0.7352(4) 0.7647(5) 0.0184(7) Uani 1 1 d .
C2 C 0.9135(5) 0.6245(4) 0.6820(6) 0.0282(9) Uani 1 1 d .
H2A H 0.8869 0.6518 0.5689 0.080 Uiso 1 1 calc .
H2B H 1.0301 0.6112 0.7429 0.080 Uiso 1 1 calc .
H4 H 0.686(7) 0.5717(5) 1.070(6) 0.080 Uiso 1 1 d D

loop_
_atom_site_aniso_label
_atom_site_aniso_U_11
_atom_site_aniso_U_22
_atom_site_aniso_U_33
_atom_site_aniso_U_23
_atom_site_aniso_U_13
_atom_site_aniso_U_12
Dy1 0.01152(12) 0.00797(12) 0.01480(13) 0.000 0.00840(9) 0.000
F1 0.063(2) 0.0104(15) 0.0194(16) 0.000 0.0104(16) 0.000
O1 0.0259(13) 0.0186(14) 0.0296(14) -0.0062(12) 0.0181(11) -0.0095(11)
O2 0.0290(16) 0.0164(15) 0.066(2) -0.0015(15) 0.0304(16) -0.0069(12)
O3 0.0203(19) 0.0113(19) 0.057(3) 0.000 0.0250(19) 0.000
O4 0.028(2) 0.048(3) 0.018(2) 0.000 0.0117(16) 0.000
C1 0.0158(17) 0.0137(18) 0.0255(19) 0.0039(15) 0.0092(14) -0.0015(13)
C2 0.034(2) 0.0111(18) 0.055(3) 0.0024(18) 0.034(2) -0.0006(16)

loop_
_atom_type_symbol
_atom_type_description
_atom_type_scat_dispersion_real
_atom_type_scat_dispersion_imag
_atom_type_scat_source
C C 0.0033 0.0016 'International Tables Vol C Tables 4.2.6.8 and 6.1.1.4'
H H 0.0000 0.0000 'International Tables Vol C Tables 4.2.6.8 and 6.1.1.4'
F F 0.0171 0.0103 'International Tables Vol C Tables 4.2.6.8 and 6.1.1.4'
O O 0.0106 0.0060 'International Tables Vol C Tables 4.2.6.8 and 6.1.1.4'
Dy Dy -0.1892 4.4098 'International Tables Vol C Tables 4.2.6.8 and 6.1.1.4'

loop_
_geom_angle_atom_site_label_1
_geom_angle_atom_site_label_2
_geom_angle_atom_site_label_3
_geom_angle
_geom_angle_site_symmetry_1
_geom_angle_site_symmetry_3
F1 Dy1 F1 67.63(15) . 5_666
F1 Dy1 O2 78.93(9) . 3_445
F1 Dy1 O2 118.51(8) 5_666 3_445
F1 Dy1 O2 118.51(8) . 8_465
F1 Dy1 O2 78.93(9) 5_666 8_465
O2 Dy1 O2 73.93(17) 3_445 8_465
F1 Dy1 O4 146.08(8) . .
F1 Dy1 O4 146.08(8) 5_666 .
O2 Dy1 O4 77.81(11) 3_445 .
O2 Dy1 O4 77.81(11) 8_465 .
F1 Dy1 O1 133.22(9) . .
F1 Dy1 O1 76.69(10) 5_666 .
O2 Dy1 O1 146.82(11) 3_445 .
O2 Dy1 O1 81.27(11) 8_465 .
O4 Dy1 O1 75.65(9) . .
F1 Dy1 O1 76.69(9) . 6_565
F1 Dy1 O1 133.22(9) 5_666 6_565
O2 Dy1 O1 81.27(11) 3_445 6_565
O2 Dy1 O1 146.82(11) 8_465 6_565
O4 Dy1 O1 75.65(9) . 6_565
O1 Dy1 O1 110.60(14) . 6_565
F1 Dy1 O3 80.23(9) . .
F1 Dy1 O3 80.23(9) 5_666 .
O2 Dy1 O3 143.03(8) 3_445 .
O2 Dy1 O3 143.03(8) 8_465 .
O4 Dy1 O3 104.70(15) . .
O1 Dy1 O3 64.35(8) . .
O1 Dy1 O3 64.35(8) 6_565 .
F1 Dy1 Dy1 33.81(8) . 5_666
F1 Dy1 Dy1 33.81(8) 5_666 5_666
O2 Dy1 Dy1 99.89(8) 3_445 5_666
O2 Dy1 Dy1 99.89(8) 8_465 5_666
O4 Dy1 Dy1 177.09(11) . 5_666
O1 Dy1 Dy1 105.87(7) . 5_666
O1 Dy1 Dy1 105.87(7) 6_565 5_666
O3 Dy1 Dy1 78.22(11) . 5_666
Dy1 F1 Dy1 112.37(15) . 5_666
C1 O1 Dy1 123.0(2) . .
C1 O2 Dy1 147.9(3) . 3
C2 O3 C2 116.2(4) . 6_565
C2 O3 Dy1 121.3(2) . .
C2 O3 Dy1 121.3(2) 6_565 .
Dy1 O4 H4 115(3) . .
O2 C1 O1 123.5(4) . .
O2 C1 C2 117.9(4) . .
O1 C1 C2 118.6(3) . .
O3 C2 C1 108.2(3) . .
O3 C2 H2A 110.0 . .
C1 C2 H2A 110.0 . .
O3 C2 H2B 110.0 . .
C1 C2 H2B 110.0 . .
H2A C2 H2B 108.4 . .

loop_
_geom_bond_atom_site_label_1
_geom_bond_atom_site_label_2
_geom_bond_distance
_geom_bond_site_symmetry_2
Dy1 F1 2.245(2) .
Dy1 F1 2.245(2) 5_666
Dy1 O2 2.339(3) 3_445
Dy1 O2 2.339(3) 8_465
Dy1 O4 2.380(4) .
Dy1 O1 2.393(3) .
Dy1 O1 2.393(3) 6_565
Dy1 O3 2.428(4) .
Dy1 Dy1 3.7304(4) 5_666
F1 Dy1 2.245(2) 5_666
O1 C1 1.255(5) .
O2 C1 1.255(5) .
O2 Dy1 2.339(3) 3
O3 C2 1.419(4) .
O3 C2 1.419(4) 6_565
O4 H4 0.850(7) .
C1 C2 1.511(6) .
C2 H2A 0.9700 .
C2 H2B 0.9700 .

loop_
_geom_hbond_atom_site_label_D
_geom_hbond_atom_site_label_H
_geom_hbond_atom_site_label_A
_geom_hbond_distance_DH
_geom_hbond_distance_HA
_geom_hbond_distance_DA
_geom_hbond_angle_DHA
_geom_hbond_site_symmetry_A
O4 H4 O2 0.850(7) 2.144(14) 2.880(5) 144.6(13) 7_667
O4 H4 O1 0.850(7) 2.354(18) 3.140(3) 154(4) 7_667
